data_2232946
loop_
_publ_author_name
'Wang, Hai'
'Zhang, Xi-Man'
'Li, Ping'
'Chen, Hong-Yu'

_publ_section_title
;
 Isopropyltriphenylphosphonium bromide monohydrate
;
_journal_coeditor_code SU2327
_journal_issue 12
_journal_name_full 'Acta Crystallographica Section E'
_journal_page_first o3149
_journal_paper_doi 10.1107/S1600536811044849
_journal_volume 67
_journal_year 2011
_chemical_formula_iupac 'C21 H22 P +, Br -, H2 O'
_chemical_formula_moiety 'C21 H22 P +, Br -, H2 O'
_chemical_formula_sum 'C21 H24 Br O P'
_chemical_formula_weight 403.28
_chemical_name_systematic
;
Isopropyltriphenylphosphonium bromide monohydrate
;
_space_group_IT_number 19
_symmetry_cell_setting orthorhombic
_symmetry_space_group_name_Hall 'P 2ac 2ab'
_symmetry_space_group_name_H-M 'P 21 21 21'
_atom_sites_solution_hydrogens geom
_atom_sites_solution_primary direct
_atom_sites_solution_secondary difmap
_audit_creation_method SHELXL-97
_cell_angle_alpha 90
_cell_angle_beta 90
_cell_angle_gamma 90
_cell_formula_units_Z 4
_cell_length_a 9.078(5)
_cell_length_b 13.043(5)
_cell_length_c 17.755(5)
_cell_measurement_reflns_used 3565
_cell_measurement_temperature 293(2)
_cell_measurement_theta_max 23.5329
_cell_measurement_theta_min 2.5204
_cell_volume 2102.3(15)
_computing_cell_refinement 'SAINT (Bruker, 2005)'
_computing_data_collection 'APEX2 (Bruker, 2005)'
_computing_data_reduction 'SAINT (Bruker, 2005)'
_computing_molecular_graphics 'SHELXTL (Sheldrick, 2008)'
_computing_publication_material 'SHELXTL (Sheldrick, 2008)'
_computing_structure_refinement 'SHELXL97 (Sheldrick, 2008)'
_computing_structure_solution 'SHELXS97 (Sheldrick, 2008)'
_diffrn_ambient_temperature 293(2)
_diffrn_measured_fraction_theta_full 0.994
_diffrn_measured_fraction_theta_max 0.994
_diffrn_measurement_device_type 'Brucker APEXII CCD area-detector'
_diffrn_measurement_method 'phi and omega scans'
_diffrn_radiation_monochromator graphite
_diffrn_radiation_source 'fine-focus sealed tube'
_diffrn_radiation_type MoK\a
_diffrn_radiation_wavelength 0.71069
_diffrn_reflns_av_R_equivalents 0.0340
_diffrn_reflns_av_sigmaI/netI 0.0601
_diffrn_reflns_limit_h_max 11
_diffrn_reflns_limit_h_min -7
_diffrn_reflns_limit_k_max 15
_diffrn_reflns_limit_k_min -16
_diffrn_reflns_limit_l_max 21
_diffrn_reflns_limit_l_min -21
_diffrn_reflns_number 12177
_diffrn_reflns_theta_full 26.37
_diffrn_reflns_theta_max 26.37
_diffrn_reflns_theta_min 1.94
_exptl_absorpt_coefficient_mu 2.036
_exptl_absorpt_correction_T_max 0.6883
_exptl_absorpt_correction_T_min 0.6682
_exptl_absorpt_correction_type multi-scan
_exptl_absorpt_process_details '(SADABS; Sheldrick, 1996)'
_exptl_crystal_colour colourless
_exptl_crystal_density_diffrn 1.274
_exptl_crystal_density_method 'not measured'
_exptl_crystal_description ROD
_exptl_crystal_F_000 832
_exptl_crystal_size_max 0.20
_exptl_crystal_size_mid 0.15
_exptl_crystal_size_min 0.13
_refine_diff_density_max 0.815
_refine_diff_density_min -0.280
_refine_ls_abs_structure_details 'Flack (1983), 1799 Friedel pairs'
_refine_ls_abs_structure_Flack 0.014(13)
_refine_ls_extinction_method none
_refine_ls_goodness_of_fit_ref 1.030
_refine_ls_hydrogen_treatment constr
_refine_ls_matrix_type full
_refine_ls_number_parameters 228
_refine_ls_number_reflns 4250
_refine_ls_number_restraints 6
_refine_ls_restrained_S_all 1.029
_refine_ls_R_factor_all 0.0679
_refine_ls_R_factor_gt 0.0486
_refine_ls_shift/su_max 0.001
_refine_ls_shift/su_mean 0.000
_refine_ls_structure_factor_coef Fsqd
_refine_ls_weighting_details 'calc w=1/[\s^2^(Fo^2^)+(0.0853P)^2^] where P=(Fo^2^+2Fc^2^)/3'
_refine_ls_weighting_scheme calc
_refine_ls_wR_factor_gt 0.1306
_refine_ls_wR_factor_ref 0.1403
_reflns_number_gt 3331
_reflns_number_total 4250
_reflns_threshold_expression I>2sigma(I)
_cod_data_source_file su2327.cif
_cod_data_source_block I
_cod_database_code 2232946
_cod_database_fobs_code 2232946

loop_
_symmetry_equiv_pos_as_xyz
'x, y, z'
'-x+1/2, -y, z+1/2'
'x+1/2, -y+1/2, -z'
'-x, y+1/2, -z+1/2'

loop_
_atom_site_type_symbol
_atom_site_label
_atom_site_fract_x
_atom_site_fract_y
_atom_site_fract_z
_atom_site_U_iso_or_equiv
_atom_site_adp_type
_atom_site_calc_flag
_atom_site_refinement_flags
_atom_site_occupancy
_atom_site_symmetry_multiplicity
Br Br1 0.46181(8) 0.58731(5) 0.00805(3) 0.0720(2) Uani d . 1 1
C C1 0.2804(4) 0.5002(3) 0.7564(2) 0.0320(8) Uani d . 1 1
C C2 0.2503(5) 0.4645(3) 0.8289(3) 0.0468(11) Uani d . 1 1
H H2 0.2722 0.5050 0.8705 0.056 Uiso calc R 1 1
C C3 0.1873(6) 0.3679(4) 0.8386(3) 0.0570(13) Uani d . 1 1
H H3 0.1690 0.3433 0.8868 0.068 Uiso calc R 1 1
C C4 0.1527(5) 0.3098(3) 0.7778(3) 0.0502(13) Uani d . 1 1
H H4 0.1075 0.2466 0.7850 0.060 Uiso calc R 1 1
C C5 0.1833(5) 0.3426(3) 0.7054(3) 0.0463(12) Uani d . 1 1
H H5 0.1607 0.3011 0.6644 0.056 Uiso calc R 1 1
C C6 0.2478(4) 0.4378(3) 0.6943(2) 0.0371(9) Uani d . 1 1
H H6 0.2694 0.4602 0.6458 0.045 Uiso calc R 1 1
C C7 0.3207(5) 0.6876(3) 0.6626(2) 0.0340(9) Uani d . 1 1
C C8 0.4105(6) 0.7668(3) 0.6355(3) 0.0493(12) Uani d . 1 1
H H8 0.5032 0.7770 0.6564 0.059 Uiso calc R 1 1
C C9 0.3631(8) 0.8296(4) 0.5783(3) 0.0737(18) Uani d . 1 1
H H9 0.4228 0.8822 0.5604 0.088 Uiso calc R 1 1
C C10 0.2238(10) 0.8130(5) 0.5476(3) 0.082(2) Uani d . 1 1
H H10 0.1893 0.8561 0.5098 0.098 Uiso calc R 1 1
C C11 0.1386(7) 0.7354(6) 0.5719(3) 0.0754(18) Uani d . 1 1
H H11 0.0478 0.7239 0.5491 0.090 Uiso calc R 1 1
C C12 0.1835(5) 0.6726(4) 0.6299(3) 0.0498(12) Uani d . 1 1
H H12 0.1223 0.6205 0.6471 0.060 Uiso calc R 1 1
C C13 0.5706(4) 0.5878(3) 0.7380(2) 0.0312(8) Uani d . 1 1
C C14 0.6312(5) 0.5673(3) 0.6682(3) 0.0430(10) Uani d . 1 1
H H14 0.5765 0.5766 0.6245 0.052 Uiso calc R 1 1
C C15 0.7767(5) 0.5321(3) 0.6648(3) 0.0538(14) Uani d . 1 1
H H15 0.8199 0.5187 0.6183 0.065 Uiso calc R 1 1
C C16 0.8552(5) 0.5173(3) 0.7293(4) 0.0567(14) Uani d . 1 1
H H16 0.9514 0.4930 0.7264 0.068 Uiso calc R 1 1
C C17 0.7943(5) 0.5379(4) 0.7989(3) 0.0569(14) Uani d . 1 1
H H17 0.8493 0.5277 0.8425 0.068 Uiso calc R 1 1
C C18 0.6508(4) 0.5737(3) 0.8037(3) 0.0446(11) Uani d . 1 1
H H18 0.6089 0.5880 0.8503 0.054 Uiso calc R 1 1
C C19 0.3403(5) 0.7009(3) 0.8260(2) 0.0352(9) Uani d . 1 1
H H19 0.3655 0.6618 0.8713 0.042 Uiso calc R 1 1
C C20 0.4348(6) 0.7974(3) 0.8257(3) 0.0538(13) Uani d . 1 1
H H20A 0.4054 0.8408 0.7847 0.081 Uiso calc R 1 1
H H20B 0.5365 0.7789 0.8198 0.081 Uiso calc R 1 1
H H20C 0.4220 0.8334 0.8724 0.081 Uiso calc R 1 1
C C21 0.1779(5) 0.7266(4) 0.8303(3) 0.0530(12) Uani d . 1 1
H H21A 0.1593 0.7669 0.8745 0.079 Uiso calc R 1 1
H H21B 0.1216 0.6644 0.8327 0.079 Uiso calc R 1 1
H H21C 0.1498 0.7648 0.7864 0.079 Uiso calc R 1 1
O O1 0.4288(9) 0.4940(6) 0.5103(4) 0.0650(19) Uani d PD 0.50 1
H H1O1 0.3405 0.4745 0.5027 0.097 Uiso d PRD 0.50 1
H H2O1 0.4722 0.4469 0.4855 0.097 Uiso d PRD 0.50 1
O O2 0.6608(8) 0.3426(5) 0.4736(4) 0.0566(18) Uani d PD 0.50 1
H H1O2 0.6370 0.2797 0.4777 0.085 Uiso d PRD 0.50 1
H H2O2 0.7522 0.3365 0.4835 0.085 Uiso d PRD 0.50 1
P P1 0.37744(10) 0.61951(7) 0.74506(6) 0.0269(2) Uani d . 1 1

loop_
_atom_site_aniso_label
_atom_site_aniso_U_11
_atom_site_aniso_U_22
_atom_site_aniso_U_33
_atom_site_aniso_U_12
_atom_site_aniso_U_13
_atom_site_aniso_U_23
Br1 0.0904(5) 0.0823(4) 0.0433(3) 0.0170(3) -0.0098(3) 0.0009(3)
C1 0.0245(18) 0.0290(17) 0.042(2) 0.0013(15) 0.0014(18) 0.0014(17)
C2 0.054(3) 0.039(2) 0.047(3) -0.008(2) 0.000(2) 0.005(2)
C3 0.062(3) 0.048(3) 0.061(3) -0.016(3) 0.000(3) 0.019(2)
C4 0.035(3) 0.032(2) 0.084(4) -0.0057(18) -0.004(2) 0.004(2)
C5 0.035(2) 0.035(2) 0.068(3) -0.001(2) -0.006(2) -0.018(2)
C6 0.033(2) 0.037(2) 0.041(2) 0.0025(18) 0.0034(18) -0.0061(18)
C7 0.033(2) 0.032(2) 0.036(2) 0.0060(17) 0.0020(18) 0.0009(17)
C8 0.059(3) 0.040(2) 0.049(3) 0.000(2) 0.006(2) 0.006(2)
C9 0.111(5) 0.050(3) 0.061(4) 0.020(3) 0.026(4) 0.021(3)
C10 0.125(6) 0.077(4) 0.042(3) 0.043(4) -0.001(4) 0.021(3)
C11 0.071(4) 0.110(5) 0.045(3) 0.026(4) -0.017(3) 0.006(3)
C12 0.043(3) 0.064(3) 0.043(3) 0.014(2) -0.006(2) 0.005(2)
C13 0.0247(17) 0.0274(17) 0.042(2) 0.0007(14) 0.0065(16) -0.0011(17)
C14 0.041(2) 0.036(2) 0.053(3) 0.000(2) 0.009(2) -0.0011(19)
C15 0.041(3) 0.042(3) 0.079(4) 0.000(2) 0.028(3) -0.007(3)
C16 0.029(2) 0.038(2) 0.104(5) 0.0034(19) 0.016(3) 0.006(3)
C17 0.035(3) 0.053(3) 0.083(4) 0.003(2) -0.007(3) 0.016(3)
C18 0.030(2) 0.049(3) 0.055(3) 0.006(2) 0.0002(19) 0.004(2)
C19 0.037(2) 0.032(2) 0.036(2) 0.0005(17) 0.0023(18) -0.0023(16)
C20 0.053(3) 0.037(2) 0.071(3) -0.009(2) 0.008(3) -0.010(2)
C21 0.036(2) 0.061(3) 0.061(3) 0.009(2) 0.006(2) -0.012(2)
O1 0.072(5) 0.077(5) 0.045(4) -0.015(4) -0.011(4) 0.001(3)
O2 0.062(4) 0.059(4) 0.049(4) -0.009(3) 0.008(3) 0.013(3)
P1 0.0222(4) 0.0273(4) 0.0313(5) 0.0001(4) 0.0016(4) 0.0009(4)

loop_
_atom_type_symbol
_atom_type_description
_atom_type_scat_dispersion_real
_atom_type_scat_dispersion_imag
_atom_type_scat_source
C C 0.0033 0.0016 'International Tables Vol C Tables 4.2.6.8 and 6.1.1.4'
H H 0.0000 0.0000 'International Tables Vol C Tables 4.2.6.8 and 6.1.1.4'
P P 0.1023 0.0942 'International Tables Vol C Tables 4.2.6.8 and 6.1.1.4'
Br Br -0.2901 2.4595 'International Tables Vol C Tables 4.2.6.8 and 6.1.1.4'
O O 0.0106 0.0060 'International Tables Vol C Tables 4.2.6.8 and 6.1.1.4'

loop_
_geom_angle_atom_site_label_1
_geom_angle_atom_site_label_2
_geom_angle_atom_site_label_3
_geom_angle
C2 C1 C6 119.4(4)
C2 C1 P1 119.2(3)
C6 C1 P1 121.1(3)
C3 C2 C1 119.7(5)
C3 C2 H2 120.2
C1 C2 H2 120.2
C4 C3 C2 120.2(5)
C4 C3 H3 119.9
C2 C3 H3 119.9
C3 C4 C5 121.4(4)
C3 C4 H4 119.3
C5 C4 H4 119.3
C4 C5 C6 119.5(4)
C4 C5 H5 120.2
C6 C5 H5 120.2
C5 C6 C1 119.8(4)
C5 C6 H6 120.1
C1 C6 H6 120.1
C12 C7 C8 118.9(4)
C12 C7 P1 122.0(3)
C8 C7 P1 118.7(3)
C9 C8 C7 120.8(5)
C9 C8 H8 119.6
C7 C8 H8 119.6
C8 C9 C10 118.7(6)
C8 C9 H9 120.7
C10 C9 H9 120.7
C11 C10 C9 120.9(5)
C11 C10 H10 119.6
C9 C10 H10 119.6
C10 C11 C12 121.1(6)
C10 C11 H11 119.4
C12 C11 H11 119.4
C11 C12 C7 119.6(5)
C11 C12 H12 120.2
C7 C12 H12 120.2
C14 C13 C18 121.2(4)
C14 C13 P1 119.5(3)
C18 C13 P1 118.8(3)
C13 C14 C15 118.6(5)
C13 C14 H14 120.7
C15 C14 H14 120.7
C16 C15 C14 120.2(5)
C16 C15 H15 119.9
C14 C15 H15 119.9
C15 C16 C17 121.1(4)
C15 C16 H16 119.5
C17 C16 H16 119.5
C16 C17 C18 119.7(5)
C16 C17 H17 120.1
C18 C17 H17 120.1
C17 C18 C13 119.2(5)
C17 C18 H18 120.4
C13 C18 H18 120.4
C21 C19 C20 111.4(4)
C21 C19 P1 110.5(3)
C20 C19 P1 112.1(3)
C21 C19 H19 107.6
C20 C19 H19 107.6
P1 C19 H19 107.6
C19 C20 H20A 109.5
C19 C20 H20B 109.5
H20A C20 H20B 109.5
C19 C20 H20C 109.5
H20A C20 H20C 109.5
H20B C20 H20C 109.5
C19 C21 H21A 109.5
C19 C21 H21B 109.5
H21A C21 H21B 109.5
C19 C21 H21C 109.5
H21A C21 H21C 109.5
H21B C21 H21C 109.5
H1O1 O1 H2O1 98.0
H1O2 O2 H2O2 98.0
C7 P1 C1 112.38(19)
C7 P1 C13 109.67(19)
C1 P1 C13 106.56(17)
C7 P1 C19 107.68(18)
C1 P1 C19 108.99(19)
C13 P1 C19 111.62(19)

loop_
_geom_bond_atom_site_label_1
_geom_bond_atom_site_label_2
_geom_bond_distance
C1 C2 1.395(6)
C1 C6 1.402(6)
C1 P1 1.800(4)
C2 C3 1.394(6)
C2 H2 0.9300
C3 C4 1.355(7)
C3 H3 0.9300
C4 C5 1.384(7)
C4 H4 0.9300
C5 C6 1.387(6)
C5 H5 0.9300
C6 H6 0.9300
C7 C12 1.388(6)
C7 C8 1.400(6)
C7 P1 1.789(4)
C8 C9 1.374(7)
C8 H8 0.9300
C9 C10 1.394(10)
C9 H9 0.9300
C10 C11 1.345(10)
C10 H10 0.9300
C11 C12 1.377(7)
C11 H11 0.9300
C12 H12 0.9300
C13 C14 1.382(6)
C13 C18 1.387(6)
C13 P1 1.806(4)
C14 C15 1.400(6)
C14 H14 0.9300
C15 C16 1.363(8)
C15 H15 0.9300
C16 C17 1.381(8)
C16 H16 0.9300
C17 C18 1.386(6)
C17 H17 0.9300
C18 H18 0.9300
C19 C21 1.514(6)
C19 C20 1.523(6)
C19 P1 1.818(4)
C19 H19 0.9800
C20 H20A 0.9600
C20 H20B 0.9600
C20 H20C 0.9600
C21 H21A 0.9600
C21 H21B 0.9600
C21 H21C 0.9600
O1 H1O1 0.8522
O1 H2O1 0.8527
O2 H1O2 0.8515
O2 H2O2 0.8512

loop_
_geom_hbond_atom_site_label_D
_geom_hbond_atom_site_label_H
_geom_hbond_atom_site_label_A
_geom_hbond_site_symmetry_A
_geom_hbond_distance_DH
_geom_hbond_distance_HA
_geom_hbond_distance_DA
_geom_hbond_angle_DHA
_geom_hbond_publ_flag
O1 H1O1 Br1 2_565 0.85 2.86 3.701(8) 168.91 y
O1 H2O1 O2 . 0.85 2.20 2.960(11) 148.89 y
O2 H1O2 Br1 4_645 0.85 2.68 3.526(7) 175.08 y
O2 H2O2 Br1 2_665 0.85 2.81 3.598(8) 153.85 y
C19 H19 Br1 1_556 0.98 2.76 3.723(4) 168.69 y
